data_2206419
loop_
_publ_author_name
'Tong, Yi-Ping'

_publ_section_title Bis[2-(benz(othia/oxa)zol-2-yl)phenolato-\k^2^<i>N</i>,<i>O</i>]beryllium(II)
_journal_issue 8
_journal_name_full 'Acta Crystallographica Section E'
_journal_page_first m1472
_journal_page_last m1474
_journal_paper_doi 10.1107/S1600536805020933
_journal_volume 61
_journal_year 2005
_chemical_formula_iupac '[Be (C13 H8 N O1.265 S0.735)2]'
_chemical_formula_moiety 'C26 H16 Be N2 O2.53 S1.47'
_chemical_formula_sum 'C26 H16 Be N2 O2.53 S1.47'
_chemical_formula_weight 452.99
_chemical_name_systematic
;
Bis[2-(benz(othia/oxa)zol-2-yl)phenolato-\k^2^N,O]beryllium(II)
;
_space_group_IT_number 15
_symmetry_cell_setting monoclinic
_symmetry_space_group_name_Hall '-C 2yc'
_symmetry_space_group_name_H-M 'C 1 2/c 1'
_atom_sites_solution_hydrogens geom
_atom_sites_solution_primary direct
_atom_sites_solution_secondary difmap
_audit_creation_method SHELXL-97
_cell_angle_alpha 90.00
_cell_angle_beta 93.5290(10)
_cell_angle_gamma 90.00
_cell_formula_units_Z 8
_cell_length_a 24.3956(16)
_cell_length_b 12.0400(8)
_cell_length_c 14.7848(10)
_cell_measurement_reflns_used 4822
_cell_measurement_temperature 293(2)
_cell_measurement_theta_max 26.810
_cell_measurement_theta_min 2.368
_cell_volume 4334.4(5)
_computing_cell_refinement 'SAINT (Bruker, 2001)'
_computing_data_collection 'SMART (Bruker, 2001)'
_computing_data_reduction SAINT
_computing_molecular_graphics 'SHELXTL (Sheldrick, 2000)'
_computing_publication_material SHELXL97
_computing_structure_refinement 'SHELXL97 (Sheldrick, 1997)'
_computing_structure_solution 'SHELXS97 (Sheldrick, 1990)'
_diffrn_ambient_temperature 293(2)
_diffrn_measured_fraction_theta_full 0.994
_diffrn_measured_fraction_theta_max 0.994
_diffrn_measurement_device_type 'Bruker APEX area-detector'
_diffrn_measurement_method '\f and \w'
_diffrn_radiation_monochromator graphite
_diffrn_radiation_source 'fine-focus sealed tube'
_diffrn_radiation_type MoK\a
_diffrn_radiation_wavelength 0.71073
_diffrn_reflns_av_R_equivalents 0.0179
_diffrn_reflns_av_sigmaI/netI 0.0233
_diffrn_reflns_limit_h_max 23
_diffrn_reflns_limit_h_min -31
_diffrn_reflns_limit_k_max 13
_diffrn_reflns_limit_k_min -15
_diffrn_reflns_limit_l_max 18
_diffrn_reflns_limit_l_min -18
_diffrn_reflns_number 12955
_diffrn_reflns_theta_full 27.00
_diffrn_reflns_theta_max 27.00
_diffrn_reflns_theta_min 1.67
_diffrn_standards_decay_% 0
_diffrn_standards_interval_time 0
_diffrn_standards_number 0
_exptl_absorpt_coefficient_mu 0.224
_exptl_absorpt_correction_T_max 0.9714
_exptl_absorpt_correction_T_min 0.9276
_exptl_absorpt_correction_type multi-scan
_exptl_absorpt_process_details '(SADABS; Sheldrick, 1996)'
_exptl_crystal_colour yellow
_exptl_crystal_density_diffrn 1.388
_exptl_crystal_density_method 'not measured'
_exptl_crystal_description Block
_exptl_crystal_F_000 1870
_exptl_crystal_size_max 0.34
_exptl_crystal_size_mid 0.27
_exptl_crystal_size_min 0.13
_refine_diff_density_max 0.360
_refine_diff_density_min -0.403
_refine_ls_extinction_method none
_refine_ls_goodness_of_fit_ref 1.041
_refine_ls_hydrogen_treatment constr
_refine_ls_matrix_type full
_refine_ls_number_parameters 305
_refine_ls_number_reflns 4712
_refine_ls_number_restraints 8
_refine_ls_restrained_S_all 1.046
_refine_ls_R_factor_all 0.0585
_refine_ls_R_factor_gt 0.0468
_refine_ls_shift/su_max 0.001
_refine_ls_shift/su_mean 0.000
_refine_ls_structure_factor_coef Fsqd
_refine_ls_weighting_details 'calc w = 1/[\s^2^(Fo^2^)+(0.0566P)^2^+2.6031P] where P = (Fo^2^+2Fc^2^)/3'
_refine_ls_weighting_scheme calc
_refine_ls_wR_factor_gt 0.1213
_refine_ls_wR_factor_ref 0.1299
_reflns_number_gt 3742
_reflns_number_total 4712
_reflns_threshold_expression I>2\s(I)
_cod_data_source_file fl6172.cif
_cod_data_source_block I
_cod_depositor_comments
;
The following automatic conversions were performed:
'_symmetry_cell_setting' value 'Monoclinic' changed to 'monoclinic'
according to '/home/saulius/struct/CIF-dictionaries/cif_core.dic'
dictionary named 'cif_core.dic' version 2.4.1 from
2010-06-29.

'_refine_ls_hydrogen_treatment' value 'Constr' changed to
'constr' according to '/home/saulius/struct/CIF-dictionaries/cif_core.dic'
dictionary named 'cif_core.dic' version 2.4.1 from 2010-06-29.

Automatic conversion script
Id: cif_fix_enum 1527 2010-12-29 10:47:43Z saulius 

The following automatic conversions were performed:

'_symmetry_cell_setting' value 'Monoclinic' changed to 'monoclinic'
according to /home/saulius/struct/CIF-dictionaries/cif_core.dic
dictionary named 'cif_core.dic' version 2.4.1 from
2010-06-29.

'_refine_ls_hydrogen_treatment' value 'Constr' changed
to 'constr' according to
/home/saulius/struct/CIF-dictionaries/cif_core.dic dictionary named
'cif_core.dic' version 2.4.1 from 2010-06-29.

Automatic conversion script
Id: cif_fix_values 1715 2011-07-08 13:25:40Z adriana 
;
_cod_original_sg_symbol_H-M 'C 2/c'
_cod_database_code 2206419
_cod_database_fobs_code 2206419

loop_
_symmetry_equiv_pos_as_xyz
'x, y, z'
'-x, y, -z+1/2'
'x+1/2, y+1/2, z'
'-x+1/2, y+1/2, -z+1/2'
'-x, -y, -z'
'x, -y, z-1/2'
'-x+1/2, -y+1/2, -z'
'x+1/2, -y+1/2, z-1/2'

loop_
_atom_site_label
_atom_site_fract_x
_atom_site_fract_y
_atom_site_fract_z
_atom_site_U_iso_or_equiv
_atom_site_adp_type
_atom_site_calc_flag
_atom_site_refinement_flags
_atom_site_occupancy
_atom_site_disorder_assembly
_atom_site_disorder_group
_atom_site_type_symbol
O1 0.47858(12) 0.58375(13) 0.1364(4) 0.0541(2) Uani d PD 0.266(2) A 1 O
S1 0.46009(3) 0.55704(5) 0.14499(5) 0.0541(2) Uani d PD 0.734(2) A 2 S
O2 0.7211(2) 0.7989(5) 0.15980(15) 0.0713(3) Uani d PD 0.266(2) A 3 O
S2 0.72799(3) 0.84852(7) 0.16272(5) 0.0713(3) Uani d PD 0.734(2) A 4 S
N1 0.55417(6) 0.62086(12) 0.08805(10) 0.0517(4) Uani d . 1 A . N
N2 0.66510(6) 0.68251(13) 0.11497(10) 0.0537(4) Uani d . 1 A . N
O3 0.63153(5) 0.47742(11) 0.05207(10) 0.0621(4) Uani d . 1 A . O
O4 0.62221(6) 0.65937(12) -0.05033(9) 0.0649(4) Uani d . 1 A . O
C1 0.59834(8) 0.39869(15) 0.07663(12) 0.0543(4) Uani d . 1 . . C
C2 0.61489(9) 0.28711(17) 0.07363(15) 0.0681(5) Uani d . 1 . . C
H2A 0.6492 0.2700 0.0533 0.082 Uiso calc R 1 . . H
C3 0.58173(12) 0.20310(19) 0.09990(17) 0.0796(7) Uani d . 1 . . C
H3A 0.5939 0.1301 0.0973 0.096 Uiso calc R 1 . . H
C4 0.53041(12) 0.22473(19) 0.13024(18) 0.0843(7) Uani d . 1 . . C
H4A 0.5084 0.1670 0.1487 0.101 Uiso calc R 1 . . H
C5 0.51245(10) 0.33192(19) 0.13275(15) 0.0710(6) Uani d . 1 . . C
H5A 0.4777 0.3466 0.1523 0.085 Uiso calc R 1 . . H
C6 0.54527(7) 0.42062(15) 0.10655(12) 0.0530(4) Uani d . 1 A . C
C7 0.52583(4) 0.53307(15) 0.10995(11) 0.0507(4) Uani d D 1 . . C
C8 0.47316(8) 0.69800(7) 0.13273(12) 0.0555(4) Uani d D 1 . . C
C9 0.43747(9) 0.7820(2) 0.15123(16) 0.0743(6) Uani d . 1 A . C
H9A 0.4032 0.7670 0.1728 0.089 Uiso calc R 1 . . H
C10 0.45414(11) 0.8883(2) 0.13676(18) 0.0841(7) Uani d . 1 . . C
H10A 0.4311 0.9472 0.1493 0.101 Uiso calc R 1 A . H
C11 0.50494(11) 0.90969(19) 0.10364(18) 0.0824(7) Uani d . 1 A . C
H11A 0.5152 0.9829 0.0937 0.099 Uiso calc R 1 . . H
C12 0.54038(9) 0.82602(17) 0.08521(16) 0.0680(5) Uani d . 1 . . C
H12A 0.5743 0.8414 0.0627 0.082 Uiso calc R 1 A . H
C13 0.52445(7) 0.71744(15) 0.10094(13) 0.0534(4) Uani d . 1 A . C
C14 0.64618(8) 0.75193(17) -0.07067(14) 0.0593(5) Uani d . 1 . . C
C15 0.63925(10) 0.7944(2) -0.15937(16) 0.0745(6) Uani d . 1 . . C
H15A 0.6171 0.7561 -0.2023 0.089 Uiso calc R 1 . . H
C16 0.66397(12) 0.8896(2) -0.18368(19) 0.0906(8) Uani d . 1 . . C
H16A 0.6584 0.9158 -0.2427 0.109 Uiso calc R 1 . . H
C17 0.69737(13) 0.9482(2) -0.1217(2) 0.1009(9) Uani d . 1 . . C
H17A 0.7145 1.0130 -0.1392 0.121 Uiso calc R 1 . . H
C18 0.70504(11) 0.9106(2) -0.0348(2) 0.0884(7) Uani d . 1 . . C
H18A 0.7275 0.9505 0.0066 0.106 Uiso calc R 1 . . H
C19 0.67976(8) 0.81323(17) -0.00691(15) 0.0625(5) Uani d . 1 A . C
C20 0.68776(7) 0.77191(15) 0.08408(11) 0.0587(5) Uani d D 1 . . C
C21 0.71583(8) 0.74603(14) 0.24178(11) 0.0655(5) Uani d D 1 . . C
C22 0.73726(11) 0.7467(3) 0.3294(2) 0.0938(9) Uani d . 1 A . C
H22A 0.7612 0.8018 0.3514 0.113 Uiso calc R 1 . . H
C23 0.72112(14) 0.6607(3) 0.38268(19) 0.0993(10) Uani d . 1 . . C
H23A 0.7343 0.6576 0.4430 0.119 Uiso calc R 1 A . H
C24 0.68628(11) 0.5796(2) 0.34959(18) 0.0865(8) Uani d . 1 A . C
H24A 0.6760 0.5231 0.3880 0.104 Uiso calc R 1 . . H
C25 0.66623(9) 0.57959(18) 0.26152(15) 0.0667(5) Uani d . 1 . . C
H25A 0.6431 0.5231 0.2393 0.080 Uiso calc R 1 A . H
C26 0.68108(7) 0.66569(16) 0.20587(13) 0.0545(4) Uani d . 1 A . C
Be1 0.61908(10) 0.6047(2) 0.04584(17) 0.0547(6) Uani d . 1 . . Be

loop_
_atom_site_aniso_label
_atom_site_aniso_U_11
_atom_site_aniso_U_22
_atom_site_aniso_U_33
_atom_site_aniso_U_12
_atom_site_aniso_U_13
_atom_site_aniso_U_23
O1 0.0421(4) 0.0549(4) 0.0656(4) -0.0101(3) 0.0052(3) 0.0022(3)
S1 0.0421(4) 0.0549(4) 0.0656(4) -0.0101(3) 0.0052(3) 0.0022(3)
O2 0.0621(4) 0.0622(5) 0.0885(5) -0.0198(4) -0.0033(3) -0.0044(4)
S2 0.0621(4) 0.0622(5) 0.0885(5) -0.0198(4) -0.0033(3) -0.0044(4)
N1 0.0476(8) 0.0490(8) 0.0582(9) -0.0047(6) 0.0007(6) -0.0050(7)
N2 0.0448(8) 0.0567(9) 0.0597(9) -0.0061(7) 0.0049(6) -0.0047(7)
O3 0.0532(7) 0.0550(8) 0.0788(9) -0.0035(6) 0.0088(6) -0.0080(6)
O4 0.0672(8) 0.0674(9) 0.0599(8) -0.0156(7) 0.0021(6) -0.0023(6)
C1 0.0567(10) 0.0498(10) 0.0549(10) -0.0062(8) -0.0085(8) -0.0051(8)
C2 0.0696(13) 0.0574(12) 0.0755(13) 0.0048(10) -0.0104(10) -0.0071(10)
C3 0.0990(18) 0.0496(12) 0.0876(16) -0.0044(11) -0.0168(14) 0.0011(11)
C4 0.0998(19) 0.0565(13) 0.0955(17) -0.0237(12) -0.0033(14) 0.0069(12)
C5 0.0687(13) 0.0680(13) 0.0756(14) -0.0187(10) -0.0016(10) 0.0018(10)
C6 0.0532(10) 0.0510(10) 0.0535(10) -0.0088(8) -0.0067(8) 0.0004(8)
C7 0.0433(9) 0.0598(11) 0.0481(9) -0.0060(7) -0.0037(7) -0.0025(8)
C8 0.0538(10) 0.0557(10) 0.0567(10) -0.0067(8) -0.0002(8) -0.0033(8)
C9 0.0578(12) 0.0852(17) 0.0806(14) 0.0026(11) 0.0112(10) -0.0128(12)
C10 0.0802(16) 0.0697(15) 0.1027(18) 0.0163(12) 0.0087(13) -0.0199(13)
C11 0.0962(18) 0.0498(12) 0.1018(18) -0.0052(11) 0.0111(14) -0.0097(12)
C12 0.0646(12) 0.0555(12) 0.0849(14) -0.0094(9) 0.0132(10) -0.0063(10)
C13 0.0508(10) 0.0510(10) 0.0583(10) -0.0016(8) 0.0016(8) -0.0069(8)
C14 0.0497(10) 0.0645(12) 0.0650(11) -0.0004(9) 0.0132(8) 0.0009(9)
C15 0.0685(13) 0.0863(16) 0.0697(13) 0.0032(11) 0.0126(10) 0.0099(12)
C16 0.0910(18) 0.0960(19) 0.0871(17) 0.0071(15) 0.0243(15) 0.0265(15)
C17 0.110(2) 0.0804(18) 0.115(2) -0.0190(16) 0.0313(18) 0.0255(17)
C18 0.0889(17) 0.0770(16) 0.1007(19) -0.0271(13) 0.0165(14) 0.0018(14)
C19 0.0544(11) 0.0601(12) 0.0742(13) -0.0095(9) 0.0143(9) 0.0008(10)
C20 0.0438(9) 0.0608(11) 0.0719(12) -0.0106(8) 0.0074(8) -0.0099(9)
C21 0.0539(11) 0.0616(12) 0.0799(13) 0.0022(9) -0.0058(10) -0.0071(10)
C22 0.0834(17) 0.0869(18) 0.106(2) 0.0217(14) -0.0375(15) -0.0381(16)
C23 0.113(2) 0.110(2) 0.0710(16) 0.0535(19) -0.0199(15) -0.0144(16)
C24 0.0883(17) 0.0976(19) 0.0747(15) 0.0349(15) 0.0140(13) 0.0143(14)
C25 0.0600(12) 0.0643(12) 0.0767(14) 0.0066(9) 0.0121(10) 0.0017(10)
C26 0.0438(9) 0.0581(11) 0.0617(11) 0.0025(8) 0.0034(8) -0.0079(8)
Be1 0.0478(12) 0.0549(13) 0.0616(14) -0.0072(10) 0.0049(10) -0.0071(11)

loop_
_atom_type_symbol
_atom_type_description
_atom_type_scat_dispersion_real
_atom_type_scat_dispersion_imag
_atom_type_scat_source
C C 0.0033 0.0016 'International Tables Vol C Tables 4.2.6.8 and 6.1.1.4'
H H 0.0000 0.0000 'International Tables Vol C Tables 4.2.6.8 and 6.1.1.4'
Be Be 0.0005 0.0002 'International Tables Vol C Tables 4.2.6.8 and 6.1.1.4'
N N 0.0061 0.0033 'International Tables Vol C Tables 4.2.6.8 and 6.1.1.4'
O O 0.0106 0.0060 'International Tables Vol C Tables 4.2.6.8 and 6.1.1.4'
S S 0.1246 0.1234 'International Tables Vol C Tables 4.2.6.8 and 6.1.1.4'

loop_
_geom_angle_atom_site_label_1
_geom_angle_atom_site_label_2
_geom_angle_atom_site_label_3
_geom_angle
C7 O1 C8 120.5(2)
C8 S1 C7 87.27(10)
C20 O2 C21 121.4(2)
C21 S2 C20 87.73(10)
C7 N1 C13 110.63(14)
C7 N1 Be1 120.03(14)
C13 N1 Be1 129.31(15)
C20 N2 C26 111.01(14)
C20 N2 Be1 120.60(15)
C26 N2 Be1 128.33(15)
C1 O3 Be1 127.10(15)
C14 O4 Be1 127.89(16)
O3 C1 C2 119.91(19)
O3 C1 C6 122.84(17)
C2 C1 C6 117.24(18)
C3 C2 C1 121.5(2)
C3 C2 H2A 119.2
C1 C2 H2A 119.2
C2 C3 C4 121.2(2)
C2 C3 H3A 119.4
C4 C3 H3A 119.4
C5 C4 C3 119.1(2)
C5 C4 H4A 120.4
C3 C4 H4A 120.4
C4 C5 C6 121.5(2)
C4 C5 H5A 119.2
C6 C5 H5A 119.2
C5 C6 C1 119.45(18)
C5 C6 C7 120.82(18)
C1 C6 C7 119.74(15)
N1 C7 O1 100.09(17)
N1 C7 C6 124.72(11)
O1 C7 C6 135.16(16)
N1 C7 S1 116.65(13)
C6 C7 S1 118.63(13)
C9 C8 O1 141.77(19)
C9 C8 C13 122.74(14)
O1 C8 C13 95.46(17)
C9 C8 S1 125.16(16)
C13 C8 S1 112.10(13)
C10 C9 C8 117.5(2)
C10 C9 H9A 121.3
C8 C9 H9A 121.3
C9 C10 C11 120.8(2)
C9 C10 H10A 119.6
C11 C10 H10A 119.6
C12 C11 C10 121.7(2)
C12 C11 H11A 119.2
C10 C11 H11A 119.2
C11 C12 C13 118.3(2)
C11 C12 H12A 120.8
C13 C12 H12A 120.8
C8 C13 C12 119.00(16)
C8 C13 N1 113.30(15)
C12 C13 N1 127.70(18)
O4 C14 C15 119.7(2)
O4 C14 C19 122.77(18)
C15 C14 C19 117.5(2)
C16 C15 C14 121.7(2)
C16 C15 H15A 119.2
C14 C15 H15A 119.2
C15 C16 C17 120.7(3)
C15 C16 H16A 119.6
C17 C16 H16A 119.6
C18 C17 C16 119.7(2)
C18 C17 H17A 120.1
C16 C17 H17A 120.1
C17 C18 C19 121.2(3)
C17 C18 H18A 119.4
C19 C18 H18A 119.4
C18 C19 C14 119.2(2)
C18 C19 C20 122.0(2)
C14 C19 C20 118.82(16)
N2 C20 O2 98.7(2)
N2 C20 C19 125.26(12)
O2 C20 C19 135.78(18)
N2 C20 S2 115.92(14)
C19 C20 S2 118.74(14)
C22 C21 C26 124.22(18)
C22 C21 O2 141.0(2)
C26 C21 O2 94.2(2)
C22 C21 S2 124.20(19)
C26 C21 S2 111.56(14)
C21 C22 C23 115.7(2)
C21 C22 H22A 122.2
C23 C22 H22A 122.2
C24 C23 C22 121.8(2)
C24 C23 H23A 119.1
C22 C23 H23A 119.1
C25 C24 C23 121.4(3)
C25 C24 H24A 119.3
C23 C24 H24A 119.3
C24 C25 C26 118.4(2)
C24 C25 H25A 120.8
C26 C25 H25A 120.8
C21 C26 C25 118.41(18)
C21 C26 N2 113.65(16)
C25 C26 N2 127.93(18)
O3 Be1 O4 116.29(17)
O3 Be1 N2 112.09(16)
O4 Be1 N2 103.89(15)
O3 Be1 N1 105.34(15)
O4 Be1 N1 111.82(16)
N2 Be1 N1 107.21(15)

loop_
_geom_bond_atom_site_label_1
_geom_bond_atom_site_label_2
_geom_bond_distance
O1 C7 1.3818(10)
O1 C8 1.3826(10)
S1 C8 1.7385(5)
S1 C7 1.7398(5)
O2 C20 1.3813(10)
O2 C21 1.3823(10)
S2 C21 1.7377(5)
S2 C20 1.7392(5)
N1 C7 1.314(2)
N1 C13 1.390(2)
N1 Be1 1.748(3)
N2 C20 1.305(2)
N2 C26 1.391(2)
N2 Be1 1.744(3)
O3 C1 1.312(2)
O3 Be1 1.564(3)
O4 C14 1.302(2)
O4 Be1 1.573(3)
C1 C2 1.404(3)
C1 C6 1.418(3)
C2 C3 1.366(3)
C2 H2A 0.9300
C3 C4 1.381(4)
C3 H3A 0.9300
C4 C5 1.364(3)
C4 H4A 0.9300
C5 C6 1.404(3)
C5 H5A 0.9300
C6 C7 1.436(2)
C8 C9 1.373(3)
C8 C13 1.383(3)
C9 C10 1.364(3)
C9 H9A 0.9300
C10 C11 1.384(4)
C10 H10A 0.9300
C11 C12 1.366(3)
C11 H11A 0.9300
C12 C13 1.388(3)
C12 H12A 0.9300
C14 C15 1.408(3)
C14 C19 1.418(3)
C15 C16 1.354(4)
C15 H15A 0.9300
C16 C17 1.381(4)
C16 H16A 0.9300
C17 C18 1.364(4)
C17 H17A 0.9300
C18 C19 1.399(3)
C18 H18A 0.9300
C19 C20 1.436(3)
C21 C22 1.366(3)
C21 C26 1.371(3)
C22 C23 1.374(4)
C22 H22A 0.9300
C23 C24 1.365(4)
C23 H23A 0.9300
C24 C25 1.363(3)
C24 H24A 0.9300
C25 C26 1.385(3)
C25 H25A 0.9300

loop_
_geom_torsion_atom_site_label_1
_geom_torsion_atom_site_label_2
_geom_torsion_atom_site_label_3
_geom_torsion_atom_site_label_4
_geom_torsion
Be1 O3 C1 C2 176.37(18)
Be1 O3 C1 C6 -3.4(3)
O3 C1 C2 C3 179.07(19)
C6 C1 C2 C3 -1.1(3)
C1 C2 C3 C4 0.2(3)
C2 C3 C4 C5 0.9(4)
C3 C4 C5 C6 -1.0(4)
C4 C5 C6 C1 0.1(3)
C4 C5 C6 C7 -179.7(2)
O3 C1 C6 C5 -179.23(17)
C2 C1 C6 C5 1.0(3)
O3 C1 C6 C7 0.6(3)
C2 C1 C6 C7 -179.22(17)
C13 N1 C7 O1 -0.3(3)
Be1 N1 C7 O1 -178.4(3)
C13 N1 C7 C6 -178.42(16)
Be1 N1 C7 C6 3.4(3)
C13 N1 C7 S1 1.80(19)
Be1 N1 C7 S1 -176.33(13)
C8 O1 C7 N1 0.7(5)
C8 O1 C7 C6 178.6(3)
C8 O1 C7 S1 -172.8(13)
C5 C6 C7 N1 178.90(18)
C1 C6 C7 N1 -0.9(3)
C5 C6 C7 O1 1.5(5)
C1 C6 C7 O1 -178.4(4)
C5 C6 C7 S1 -1.3(2)
C1 C6 C7 S1 178.85(13)
C8 S1 C7 N1 -2.17(14)
C8 S1 C7 O1 4.9(9)
C8 S1 C7 C6 178.04(15)
C7 O1 C8 C9 -178.8(3)
C7 O1 C8 C13 -0.8(5)
C7 O1 C8 S1 172.9(13)
C7 S1 C8 C9 -178.56(19)
C7 S1 C8 O1 -4.9(9)
C7 S1 C8 C13 1.89(15)
O1 C8 C9 C10 177.8(5)
C13 C8 C9 C10 0.3(3)
S1 C8 C9 C10 -179.24(18)
C8 C9 C10 C11 0.8(4)
C9 C10 C11 C12 -0.7(4)
C10 C11 C12 C13 -0.3(4)
C9 C8 C13 C12 -1.3(3)
O1 C8 C13 C12 -179.8(3)
S1 C8 C13 C12 178.26(16)
C9 C8 C13 N1 179.07(18)
O1 C8 C13 N1 0.6(3)
S1 C8 C13 N1 -1.4(2)
C11 C12 C13 C8 1.3(3)
C11 C12 C13 N1 -179.1(2)
C7 N1 C13 C8 -0.2(2)
Be1 N1 C13 C8 177.67(17)
C7 N1 C13 C12 -179.8(2)
Be1 N1 C13 C12 -1.9(3)
Be1 O4 C14 C15 -172.59(19)
Be1 O4 C14 C19 7.7(3)
O4 C14 C15 C16 -179.2(2)
C19 C14 C15 C16 0.6(3)
C14 C15 C16 C17 0.4(4)
C15 C16 C17 C18 -0.8(4)
C16 C17 C18 C19 0.1(4)
C17 C18 C19 C14 0.9(4)
C17 C18 C19 C20 179.4(2)
O4 C14 C19 C18 178.5(2)
C15 C14 C19 C18 -1.2(3)
O4 C14 C19 C20 -0.1(3)
C15 C14 C19 C20 -179.83(18)
C26 N2 C20 O2 5.1(4)
Be1 N2 C20 O2 -177.5(3)
C26 N2 C20 C19 -179.78(18)
Be1 N2 C20 C19 -2.4(3)
C26 N2 C20 S2 -3.0(2)
Be1 N2 C20 S2 174.43(13)
C21 O2 C20 N2 -10.5(6)
C21 O2 C20 C19 175.2(3)
C21 O2 C20 S2 146.4(13)
C18 C19 C20 N2 179.3(2)
C14 C19 C20 N2 -2.2(3)
C18 C19 C20 O2 -7.7(6)
C14 C19 C20 O2 170.9(5)
C18 C19 C20 S2 2.6(3)
C14 C19 C20 S2 -178.87(15)
C21 S2 C20 N2 3.42(16)
C21 S2 C20 O2 -22.1(8)
C21 S2 C20 C19 -179.57(17)
C20 O2 C21 C22 -178.1(3)
C20 O2 C21 C26 10.5(6)
C20 O2 C21 S2 -146.5(13)
C20 S2 C21 C22 178.5(2)
C20 S2 C21 C26 -2.82(16)
C20 S2 C21 O2 22.0(8)
C26 C21 C22 C23 -1.0(4)
O2 C21 C22 C23 -170.7(6)
S2 C21 C22 C23 177.44(19)
C21 C22 C23 C24 0.5(4)
C22 C23 C24 C25 0.7(4)
C23 C24 C25 C26 -1.4(3)
C22 C21 C26 C25 0.4(3)
O2 C21 C26 C25 173.9(3)
S2 C21 C26 C25 -178.28(15)
C22 C21 C26 N2 -179.5(2)
O2 C21 C26 N2 -6.0(4)
S2 C21 C26 N2 1.9(2)
C24 C25 C26 C21 0.9(3)
C24 C25 C26 N2 -179.32(19)
C20 N2 C26 C21 0.7(2)
Be1 N2 C26 C21 -176.50(17)
C20 N2 C26 C25 -179.16(19)
Be1 N2 C26 C25 3.7(3)
C1 O3 Be1 O4 -119.3(2)
C1 O3 Be1 N2 121.37(18)
C1 O3 Be1 N1 5.1(2)
C14 O4 Be1 O3 -134.04(19)
C14 O4 Be1 N2 -10.4(3)
C14 O4 Be1 N1 104.9(2)
C20 N2 Be1 O3 133.83(18)
C26 N2 Be1 O3 -49.2(2)
C20 N2 Be1 O4 7.5(2)
C26 N2 Be1 O4 -175.59(16)
C20 N2 Be1 N1 -111.04(18)
C26 N2 Be1 N1 65.9(2)
C7 N1 Be1 O3 -5.0(2)
C13 N1 Be1 O3 177.28(16)
C7 N1 Be1 O4 122.22(18)
C13 N1 Be1 O4 -55.5(2)
C7 N1 Be1 N2 -124.53(17)
C13 N1 Be1 N2 57.7(2)
